data_7124620
loop_
_publ_author_name
'Camp, Cl\'ement'
'Grant, Lauren N.'
'Bergman, Robert G.'
'Arnold, John'

_publ_section_title
;
 Photo-activation of d(0) niobium imido azides: en route to nitrido
 complexes.
;
_journal_issue 32
_journal_name_full 'Chemical communications (Cambridge, England)'
_journal_page_first 5538
_journal_page_last 5541
_journal_paper_doi 10.1039/c6cc02081j
_journal_volume 52
_journal_year 2016
_chemical_formula_sum 'C39 H54 N3 Nb'
_chemical_formula_weight 657.76
_chemical_name_common (BDI)Nb(NtBu)Ph
_space_group_crystal_system triclinic
_space_group_IT_number 1
_space_group_name_Hall 'P 1'
_space_group_name_H-M_alt 'P 1'
_atom_sites_solution_hydrogens geom
_audit_creation_method shelxl-2014
_audit_update_record
;
2016-03-08 deposited with the CCDC.
2016-03-23 downloaded from the CCDC.
;
_cell_angle_alpha 107.0190(10)
_cell_angle_beta 113.6050(10)
_cell_angle_gamma 91.5850(10)
_cell_formula_units_Z 1
_cell_length_a 9.6363(4)
_cell_length_b 10.3540(4)
_cell_length_c 10.4978(4)
_cell_measurement_temperature 100(2)
_cell_volume 905.11(6)
_computing_molecular_graphics ORTEP-32
_computing_publication_material WinGX
_computing_structure_refinement 'shelxl-2014 (sheldrick, 2014)'
_computing_structure_solution SIR-92
_diffrn_ambient_temperature 100(2)
_diffrn_detector_area_resol_mean 8.366
_diffrn_measured_fraction_theta_full 1.000
_diffrn_measured_fraction_theta_max 0.998
_diffrn_measurement_device_type 'Bruker APEX-II CCD'
_diffrn_measurement_method 'phi and omega scans'
_diffrn_radiation_type mok\a
_diffrn_radiation_wavelength 0.71073
_diffrn_reflns_av_R_equivalents 0.0364
_diffrn_reflns_av_unetI/netI 0.0629
_diffrn_reflns_Laue_measured_fraction_full 1.000
_diffrn_reflns_Laue_measured_fraction_max 0.998
_diffrn_reflns_limit_h_max 10
_diffrn_reflns_limit_h_min -11
_diffrn_reflns_limit_k_max 12
_diffrn_reflns_limit_k_min -12
_diffrn_reflns_limit_l_max 12
_diffrn_reflns_limit_l_min -12
_diffrn_reflns_number 12336
_diffrn_reflns_point_group_measured_fraction_full 0.882
_diffrn_reflns_point_group_measured_fraction_max 0.872
_diffrn_reflns_theta_full 25.000
_diffrn_reflns_theta_max 25.371
_diffrn_reflns_theta_min 2.086
_diffrn_source 'microfocus sealed tube'
_exptl_absorpt_coefficient_mu 0.361
_exptl_absorpt_correction_T_max 0.7452
_exptl_absorpt_correction_T_min 0.6989
_exptl_absorpt_correction_type multi-scan
_exptl_absorpt_process_details SADABS
_exptl_crystal_colour yellow
_exptl_crystal_density_diffrn 1.207
_exptl_crystal_description plates
_exptl_crystal_F_000 350
_exptl_crystal_size_max 0.400
_exptl_crystal_size_mid 0.400
_exptl_crystal_size_min 0.100
_refine_diff_density_max 0.455
_refine_diff_density_min -0.304
_refine_diff_density_rms 0.073
_refine_ls_abs_structure_details
;
 flack x determined using 2318 quotients [(i+)-(i-)]/[(i+)+(i-)]
 (parsons, flack and wagner, acta cryst. b69 (2013) 249-259).
;
_refine_ls_abs_structure_Flack 0.089(19)
_refine_ls_extinction_method none
_refine_ls_goodness_of_fit_ref 1.057
_refine_ls_hydrogen_treatment constr
_refine_ls_matrix_type full
_refine_ls_number_parameters 388
_refine_ls_number_reflns 5814
_refine_ls_number_restraints 3
_refine_ls_restrained_S_all 1.056
_refine_ls_R_factor_all 0.0412
_refine_ls_R_factor_gt 0.0393
_refine_ls_shift/su_max 0.000
_refine_ls_shift/su_mean 0.000
_refine_ls_structure_factor_coef Fsqd
_refine_ls_weighting_details 'w=1/[\s^2^(fo^2^)+(0.0318p)^2^+0.3065p] where p=(fo^2^+2fc^2^)/3'
_refine_ls_weighting_scheme calc
_refine_ls_wR_factor_gt 0.0773
_refine_ls_wR_factor_ref 0.0786
_reflns_Friedel_coverage 0.748
_reflns_Friedel_fraction_full 0.765
_reflns_Friedel_fraction_max 0.746
_reflns_number_gt 5687
_reflns_number_total 5814
_reflns_threshold_expression 'i > 2\s(i)'
_cod_data_source_file c6cc02081j2.cif
_cod_data_source_block shelx
_cod_depositor_comments
;
The following automatic conversions were performed:

data item '_atom_site_adp_type' value 'uani' was changed to 'Uani' in
accordance with the
/home/saulius/struct/COD-crude-data/automatic-downloads/DataCite-retrospective/RSC/depositions/lib/dictionaries/cif_core.dic
dictionary named 'cif_core.dic' version 2.4.2 last updated on
2011-04-26 (43 times).

data item '_atom_site_adp_type' value 'uiso' was changed to 'Uiso' in
accordance with the
/home/saulius/struct/COD-crude-data/automatic-downloads/DataCite-retrospective/RSC/depositions/lib/dictionaries/cif_core.dic
dictionary named 'cif_core.dic' version 2.4.2 last updated on
2011-04-26 (54 times).

data item '_atom_site_refinement_flags_adp' value 'u' was changed to
'U' in accordance with the
/home/saulius/struct/COD-crude-data/automatic-downloads/DataCite-retrospective/RSC/depositions/lib/dictionaries/cif_core.dic
dictionary named 'cif_core.dic' version 2.4.2 last updated on
2011-04-26 (54 times).

data item '_atom_site_refinement_flags_posn' value 'r' was changed to
'R' in accordance with the
/home/saulius/struct/COD-crude-data/automatic-downloads/DataCite-retrospective/RSC/depositions/lib/dictionaries/cif_core.dic
dictionary named 'cif_core.dic' version 2.4.2 last updated on
2011-04-26 (54 times).

data item '_refine_ls_structure_factor_coef' value 'fsqd' was changed
to 'Fsqd' in accordance with the
/home/saulius/struct/COD-crude-data/automatic-downloads/DataCite-retrospective/RSC/depositions/lib/dictionaries/cif_core.dic
dictionary named 'cif_core.dic' version 2.4.2 last updated on
2011-04-26.

Automatic conversion script
Id: cif_fix_values 6909 2019-04-08 15:41:33Z antanas 
;
_cod_original_sg_symbol_Hall 'p 1'
_cod_original_sg_symbol_H-M 'p 1'
_cod_database_code 7124620
_shelx_space_group_comment
;
the symmetry employed for this shelxl refinement is uniquely defined
by the following loop, which should always be used as a source of
symmetry information in preference to the above space-group names.
they are only intended as comments.
;
_shelx_estimated_absorpt_t_min 0.869
_shelx_estimated_absorpt_t_max 0.965
_shelxl_version_number 2014-1

loop_
_space_group_symop_operation_xyz
'x, y, z'

loop_
_atom_site_label
_atom_site_type_symbol
_atom_site_fract_x
_atom_site_fract_y
_atom_site_fract_z
_atom_site_U_iso_or_equiv
_atom_site_adp_type
_atom_site_occupancy
_atom_site_site_symmetry_order
_atom_site_calc_flag
_atom_site_refinement_flags_posn
_atom_site_refinement_flags_adp
c1 c 0.1214(6) 0.1335(5) 0.3060(6) 0.0192(12) Uani 1 1 d . .
c2 c 0.2586(7) 0.0810(6) 0.3492(7) 0.0310(14) Uani 1 1 d . .
h2 h 0.2976 0.0650 0.4409 0.037 Uiso 1 1 calc R U
c3 c 0.3401(8) 0.0513(6) 0.2650(8) 0.0379(16) Uani 1 1 d . .
h3 h 0.4330 0.0157 0.2986 0.046 Uiso 1 1 calc R U
c4 c 0.2848(7) 0.0740(6) 0.1305(7) 0.0359(16) Uani 1 1 d . .
h4 h 0.3400 0.0546 0.0715 0.043 Uiso 1 1 calc R U
c5 c 0.1509(7) 0.1245(6) 0.0838(6) 0.0334(15) Uani 1 1 d . .
h5 h 0.1131 0.1404 -0.0080 0.040 Uiso 1 1 calc R U
c6 c 0.0693(7) 0.1527(6) 0.1687(6) 0.0305(14) Uani 1 1 d . .
h6 h -0.0248 0.1860 0.1328 0.037 Uiso 1 1 calc R U
c7 c -0.2253(6) 0.3849(5) 0.3407(6) 0.0223(12) Uani 1 1 d . .
c8 c -0.3878(6) 0.3295(6) 0.3052(7) 0.0324(15) Uani 1 1 d . .
h8a h -0.3911 0.3152 0.3922 0.049 Uiso 1 1 calc R U
h8b h -0.4228 0.2422 0.2239 0.049 Uiso 1 1 calc R U
h8c h -0.4550 0.3951 0.2764 0.049 Uiso 1 1 calc R U
c9 c -0.2178(7) 0.4059(7) 0.2065(7) 0.0425(17) Uani 1 1 d . .
h9a h -0.1119 0.4418 0.2308 0.064 Uiso 1 1 calc R U
h9b h -0.2848 0.4712 0.1762 0.064 Uiso 1 1 calc R U
h9c h -0.2519 0.3182 0.1258 0.064 Uiso 1 1 calc R U
c10 c -0.1705(7) 0.5191(6) 0.4717(7) 0.0413(17) Uani 1 1 d . .
h10a h -0.1765 0.5018 0.5564 0.062 Uiso 1 1 calc R U
h10b h -0.2360 0.5864 0.4447 0.062 Uiso 1 1 calc R U
h10c h -0.0640 0.5548 0.4975 0.062 Uiso 1 1 calc R U
c11 c 0.1888(6) 0.4414(5) 0.7356(6) 0.0153(13) Uani 1 1 d . .
c12 c 0.2735(6) 0.5221(6) 0.6947(7) 0.0164(13) Uani 1 1 d . .
c13 c 0.2956(6) 0.6646(5) 0.7590(6) 0.0224(13) Uani 1 1 d . .
h13 h 0.3541 0.7214 0.7354 0.027 Uiso 1 1 calc R U
c14 c 0.2345(6) 0.7237(6) 0.8549(6) 0.0260(14) Uani 1 1 d . .
h14 h 0.2459 0.8206 0.8926 0.031 Uiso 1 1 calc R U
c15 c 0.1561(6) 0.6434(6) 0.8975(6) 0.0268(14) Uani 1 1 d . .
h15 h 0.1173 0.6861 0.9667 0.032 Uiso 1 1 calc R U
c16 c 0.1332(6) 0.5011(5) 0.8406(6) 0.0206(12) Uani 1 1 d . .
c17 c 0.3428(7) 0.4608(6) 0.5908(7) 0.0229(14) Uani 1 1 d . .
h17 h 0.3175 0.3589 0.5604 0.028 Uiso 1 1 calc R U
c18 c 0.5174(7) 0.4997(9) 0.6654(7) 0.057(2) Uani 1 1 d . .
h18a h 0.5592 0.4583 0.5946 0.086 Uiso 1 1 calc R U
h18b h 0.5595 0.4663 0.7493 0.086 Uiso 1 1 calc R U
h18c h 0.5457 0.5996 0.7001 0.086 Uiso 1 1 calc R U
c19 c 0.2808(9) 0.4998(9) 0.4514(8) 0.044(2) Uani 1 1 d . .
h19a h 0.3307 0.4567 0.3885 0.066 Uiso 1 1 calc R U
h19b h 0.3022 0.5996 0.4780 0.066 Uiso 1 1 calc R U
h19c h 0.1697 0.4683 0.3981 0.066 Uiso 1 1 calc R U
c20 c 0.0492(6) 0.4152(6) 0.8915(6) 0.0251(13) Uani 1 1 d . .
h20 h 0.0636 0.3181 0.8553 0.030 Uiso 1 1 calc R U
c21 c -0.1219(7) 0.4191(6) 0.8246(7) 0.0373(16) Uani 1 1 d . .
h21a h -0.1737 0.3636 0.8591 0.056 Uiso 1 1 calc R U
h21b h -0.1633 0.3823 0.7169 0.056 Uiso 1 1 calc R U
h21c h -0.1391 0.5139 0.8547 0.056 Uiso 1 1 calc R U
c22 c 0.1152(8) 0.4600(7) 1.0581(7) 0.0410(17) Uani 1 1 d . .
h22a h 0.2257 0.4575 1.0985 0.062 Uiso 1 1 calc R U
h22b h 0.0646 0.3981 1.0873 0.062 Uiso 1 1 calc R U
h22c h 0.0981 0.5535 1.0964 0.062 Uiso 1 1 calc R U
c23 c 0.3665(7) 0.2560(6) 0.8628(6) 0.0360(16) Uani 1 1 d . .
h23a h 0.4011 0.3517 0.9113 0.043 Uiso 1 1 calc R U
h23b h 0.4206 0.1930 0.9056 0.043 Uiso 1 1 calc R U
c24 c 0.2402(6) 0.2094(5) 0.7328(6) 0.0198(12) Uani 1 1 d . .
c25 c 0.1943(6) 0.0619(6) 0.6545(6) 0.0236(13) Uani 1 1 d . .
h25 h 0.2778 0.0135 0.6815 0.028 Uiso 1 1 calc R U
c26 c 0.0599(6) -0.0236(5) 0.5515(6) 0.0234(13) Uani 1 1 d . .
c27 c 0.0603(7) -0.1743(6) 0.4940(7) 0.0342(15) Uani 1 1 d . .
h27a h -0.0437 -0.2208 0.4222 0.051 Uiso 1 1 calc R U
h27b h 0.0946 -0.2107 0.5759 0.051 Uiso 1 1 calc R U
h27c h 0.1303 -0.1897 0.4463 0.051 Uiso 1 1 calc R U
c29 c -0.2216(6) -0.0694(5) 0.4185(6) 0.0183(12) Uani 1 1 d . .
c30 c -0.2941(7) -0.1406(6) 0.2658(7) 0.0202(14) Uani 1 1 d . .
c31 c -0.4284(6) -0.2316(6) 0.2108(6) 0.0267(13) Uani 1 1 d . .
h31 h -0.4780 -0.2809 0.1082 0.032 Uiso 1 1 calc R U
c32 c -0.4922(7) -0.2529(6) 0.3007(6) 0.0280(14) Uani 1 1 d . .
h32 h -0.5850 -0.3155 0.2601 0.034 Uiso 1 1 calc R U
c33 c -0.4211(6) -0.1832(6) 0.4487(6) 0.0274(13) Uani 1 1 d . .
h33 h -0.4656 -0.1990 0.5100 0.033 Uiso 1 1 calc R U
c34 c -0.2862(7) -0.0902(6) 0.5122(7) 0.0227(14) Uani 1 1 d . .
c35 c -0.2094(6) -0.0170(6) 0.6772(6) 0.0275(14) Uani 1 1 d . .
h35 h -0.1185 0.0497 0.7005 0.033 Uiso 1 1 calc R U
c36 c -0.3194(8) 0.0622(7) 0.7284(7) 0.0428(17) Uani 1 1 d . .
h36a h -0.2673 0.1102 0.8349 0.064 Uiso 1 1 calc R U
h36b h -0.4095 -0.0017 0.7060 0.064 Uiso 1 1 calc R U
h36c h -0.3521 0.1290 0.6772 0.064 Uiso 1 1 calc R U
c37 c -0.1530(8) -0.1198(7) 0.7588(7) 0.0408(17) Uani 1 1 d . .
h37a h -0.1020 -0.0709 0.8651 0.061 Uiso 1 1 calc R U
h37b h -0.0802 -0.1676 0.7268 0.061 Uiso 1 1 calc R U
h37c h -0.2407 -0.1864 0.7365 0.061 Uiso 1 1 calc R U
c38 c -0.2316(7) -0.1206(6) 0.1604(7) 0.0225(15) Uani 1 1 d . .
h38 h -0.1279 -0.0623 0.2208 0.027 Uiso 1 1 calc R U
c39 c -0.2111(9) -0.2561(7) 0.0661(7) 0.0443(18) Uani 1 1 d . .
h39a h -0.1695 -0.2383 0.0005 0.066 Uiso 1 1 calc R U
h39b h -0.3106 -0.3166 0.0072 0.066 Uiso 1 1 calc R U
h39c h -0.1399 -0.3001 0.1304 0.066 Uiso 1 1 calc R U
c40 c -0.3317(7) -0.0451(6) 0.0634(6) 0.0330(15) Uani 1 1 d . .
h40a h -0.2879 -0.0327 -0.0027 0.050 Uiso 1 1 calc R U
h40b h -0.3366 0.0446 0.1253 0.050 Uiso 1 1 calc R U
h40c h -0.4354 -0.0985 0.0049 0.050 Uiso 1 1 calc R U
n1 n -0.1236(5) 0.2869(4) 0.3856(4) 0.0169(10) Uani 1 1 d . .
n2 n 0.1537(5) 0.2960(4) 0.6622(4) 0.0175(10) Uani 1 1 d . .
n3 n -0.0789(5) 0.0229(4) 0.4825(4) 0.0178(10) Uani 1 1 d . .
nb1 nb 0.00969(2) 0.18529(2) 0.45585(2) 0.01475(13) Uani 1 1 d . .

loop_
_atom_site_aniso_label
_atom_site_aniso_U_11
_atom_site_aniso_U_22
_atom_site_aniso_U_33
_atom_site_aniso_U_23
_atom_site_aniso_U_13
_atom_site_aniso_U_12
c1 0.024(3) 0.017(3) 0.017(3) 0.003(2) 0.011(2) -0.002(2)
c2 0.038(4) 0.032(3) 0.033(3) 0.013(3) 0.023(3) 0.009(3)
c3 0.041(4) 0.032(4) 0.050(4) 0.010(3) 0.031(3) 0.012(3)
c4 0.046(4) 0.023(3) 0.038(4) -0.007(3) 0.031(3) -0.006(3)
c5 0.036(4) 0.042(4) 0.021(3) 0.003(3) 0.017(3) -0.005(3)
c6 0.031(3) 0.039(4) 0.025(3) 0.009(3) 0.016(3) 0.003(3)
c7 0.024(3) 0.024(3) 0.021(3) 0.012(2) 0.009(3) 0.007(2)
c8 0.023(3) 0.036(3) 0.036(4) 0.010(3) 0.012(3) 0.006(3)
c9 0.040(4) 0.067(5) 0.048(4) 0.048(4) 0.025(3) 0.031(4)
c10 0.036(4) 0.017(3) 0.059(5) 0.010(3) 0.011(3) 0.004(3)
c11 0.010(3) 0.017(3) 0.009(3) -0.001(2) -0.003(2) -0.001(2)
c12 0.011(3) 0.020(3) 0.015(3) 0.002(3) 0.005(2) -0.001(2)
c13 0.017(3) 0.024(3) 0.018(3) 0.006(2) 0.000(2) -0.005(2)
c14 0.024(3) 0.020(3) 0.022(3) -0.001(3) 0.004(3) 0.002(3)
c15 0.026(3) 0.029(3) 0.019(3) -0.004(3) 0.011(3) 0.005(3)
c16 0.015(3) 0.024(3) 0.019(3) 0.003(2) 0.005(2) 0.003(2)
c17 0.025(3) 0.024(3) 0.020(3) 0.004(3) 0.012(3) -0.002(3)
c18 0.034(4) 0.098(6) 0.031(4) 0.004(4) 0.016(3) 0.017(4)
c19 0.051(5) 0.066(5) 0.028(4) 0.023(4) 0.022(4) 0.025(4)
c20 0.025(3) 0.026(3) 0.025(3) 0.000(3) 0.017(3) 0.003(2)
c21 0.030(4) 0.036(4) 0.045(4) 0.008(3) 0.020(3) -0.001(3)
c22 0.049(5) 0.047(4) 0.028(4) 0.008(3) 0.021(3) -0.003(3)
c23 0.033(4) 0.032(4) 0.029(4) 0.009(3) 0.000(3) 0.012(3)
c24 0.015(3) 0.025(3) 0.022(3) 0.011(2) 0.007(2) 0.006(2)
c25 0.023(3) 0.029(3) 0.025(3) 0.016(3) 0.012(3) 0.012(3)
c26 0.025(3) 0.024(3) 0.026(3) 0.011(3) 0.013(3) 0.007(2)
c27 0.036(4) 0.021(3) 0.046(4) 0.017(3) 0.014(3) 0.010(3)
c29 0.023(3) 0.017(3) 0.014(3) 0.007(2) 0.005(3) 0.005(2)
c30 0.022(4) 0.023(3) 0.021(4) 0.009(3) 0.013(3) 0.009(3)
c31 0.031(3) 0.022(3) 0.021(3) 0.003(3) 0.009(3) 0.002(3)
c32 0.027(3) 0.025(3) 0.027(3) 0.009(3) 0.007(3) -0.007(3)
c33 0.027(3) 0.032(3) 0.026(3) 0.012(3) 0.012(3) -0.002(3)
c34 0.026(3) 0.022(3) 0.021(3) 0.009(3) 0.010(3) -0.003(3)
c35 0.029(3) 0.032(3) 0.019(3) 0.007(3) 0.009(3) -0.007(3)
c36 0.055(4) 0.044(4) 0.034(4) 0.010(3) 0.025(3) 0.008(3)
c37 0.045(4) 0.046(4) 0.024(4) 0.008(3) 0.010(3) 0.000(3)
c38 0.027(4) 0.019(3) 0.015(3) -0.003(3) 0.009(3) -0.005(3)
c39 0.072(5) 0.039(4) 0.036(4) 0.016(3) 0.033(4) 0.023(4)
c40 0.038(4) 0.031(3) 0.026(3) 0.010(3) 0.010(3) 0.002(3)
n1 0.020(2) 0.019(2) 0.011(2) 0.0007(18) 0.0089(19) -0.0015(18)
n2 0.019(2) 0.020(2) 0.013(2) 0.0055(19) 0.0071(19) 0.0053(19)
n3 0.020(2) 0.017(2) 0.017(2) 0.0068(19) 0.0079(19) 0.0020(19)
nb1 0.0178(2) 0.0139(2) 0.0119(2) 0.00390(16) 0.00592(16) 0.00114(16)

loop_
_atom_type_symbol
_atom_type_description
_atom_type_scat_dispersion_real
_atom_type_scat_dispersion_imag
_atom_type_scat_source
c c 0.0033 0.0016 'international tables vol c tables 4.2.6.8 and 6.1.1.4'
h h 0.0000 0.0000 'international tables vol c tables 4.2.6.8 and 6.1.1.4'
n n 0.0061 0.0033 'international tables vol c tables 4.2.6.8 and 6.1.1.4'
nb nb -2.0727 0.6215 'international tables vol c tables 4.2.6.8 and 6.1.1.4'
b b 0.0013 0.0007 'international tables vol c tables 4.2.6.8 and 6.1.1.4'

loop_
_geom_angle_atom_site_label_1
_geom_angle_atom_site_label_2
_geom_angle_atom_site_label_3
_geom_angle
c2 c1 c6 115.4(5)
c2 c1 nb1 119.2(4)
c6 c1 nb1 125.3(4)
c3 c2 c1 123.1(6)
c3 c2 h2 118.4
c1 c2 h2 118.4
c2 c3 c4 119.2(6)
c2 c3 h3 120.4
c4 c3 h3 120.4
c5 c4 c3 119.6(6)
c5 c4 h4 120.2
c3 c4 h4 120.2
c4 c5 c6 120.6(6)
c4 c5 h5 119.7
c6 c5 h5 119.7
c5 c6 c1 122.0(6)
c5 c6 h6 119.0
c1 c6 h6 119.0
n1 c7 c8 109.6(4)
n1 c7 c9 109.0(5)
c8 c7 c9 110.1(5)
n1 c7 c10 107.7(4)
c8 c7 c10 108.7(5)
c9 c7 c10 111.6(5)
c7 c8 h8a 109.5
c7 c8 h8b 109.5
h8a c8 h8b 109.5
c7 c8 h8c 109.5
h8a c8 h8c 109.5
h8b c8 h8c 109.5
c7 c9 h9a 109.5
c7 c9 h9b 109.5
h9a c9 h9b 109.5
c7 c9 h9c 109.5
h9a c9 h9c 109.5
h9b c9 h9c 109.5
c7 c10 h10a 109.5
c7 c10 h10b 109.5
h10a c10 h10b 109.5
c7 c10 h10c 109.5
h10a c10 h10c 109.5
h10b c10 h10c 109.5
c16 c11 c12 121.6(5)
c16 c11 n2 119.9(5)
c12 c11 n2 118.5(5)
c13 c12 c11 117.5(5)
c13 c12 c17 119.9(6)
c11 c12 c17 122.6(5)
c14 c13 c12 121.3(5)
c14 c13 h13 119.4
c12 c13 h13 119.4
c13 c14 c15 120.5(6)
c13 c14 h14 119.7
c15 c14 h14 119.7
c14 c15 c16 121.1(6)
c14 c15 h15 119.4
c16 c15 h15 119.4
c15 c16 c11 117.9(5)
c15 c16 c20 120.1(5)
c11 c16 c20 122.1(5)
c12 c17 c19 113.5(5)
c12 c17 c18 111.4(5)
c19 c17 c18 108.7(6)
c12 c17 h17 107.6
c19 c17 h17 107.6
c18 c17 h17 107.6
c17 c18 h18a 109.5
c17 c18 h18b 109.5
h18a c18 h18b 109.5
c17 c18 h18c 109.5
h18a c18 h18c 109.5
h18b c18 h18c 109.5
c17 c19 h19a 109.5
c17 c19 h19b 109.5
h19a c19 h19b 109.5
c17 c19 h19c 109.5
h19a c19 h19c 109.5
h19b c19 h19c 109.5
c22 c20 c21 111.1(5)
c22 c20 c16 111.5(5)
c21 c20 c16 110.8(5)
c22 c20 h20 107.7
c21 c20 h20 107.7
c16 c20 h20 107.7
c20 c21 h21a 109.5
c20 c21 h21b 109.5
h21a c21 h21b 109.5
c20 c21 h21c 109.5
h21a c21 h21c 109.5
h21b c21 h21c 109.5
c20 c22 h22a 109.5
c20 c22 h22b 109.5
h22a c22 h22b 109.5
c20 c22 h22c 109.5
h22a c22 h22c 109.5
h22b c22 h22c 109.5
c24 c23 h23a 120.0
c24 c23 h23b 120.0
h23a c23 h23b 120.0
c23 c24 n2 123.4(5)
c23 c24 c25 119.4(5)
n2 c24 c25 117.1(4)
c26 c25 c24 135.6(5)
c26 c25 h25 112.2
c24 c25 h25 112.2
c25 c26 n3 123.8(5)
c25 c26 c27 119.4(5)
n3 c26 c27 116.4(5)
c25 c26 nb1 82.9(3)
n3 c26 nb1 49.2(2)
c27 c26 nb1 139.4(4)
c26 c27 h27a 109.5
c26 c27 h27b 109.5
h27a c27 h27b 109.5
c26 c27 h27c 109.5
h27a c27 h27c 109.5
h27b c27 h27c 109.5
c30 c29 c34 120.5(5)
c30 c29 n3 120.6(5)
c34 c29 n3 118.9(5)
c31 c30 c29 118.2(6)
c31 c30 c38 119.1(6)
c29 c30 c38 122.7(6)
c32 c31 c30 121.8(6)
c32 c31 h31 119.1
c30 c31 h31 119.1
c33 c32 c31 119.5(5)
c33 c32 h32 120.2
c31 c32 h32 120.2
c32 c33 c34 122.1(6)
c32 c33 h33 119.0
c34 c33 h33 119.0
c33 c34 c29 117.9(6)
c33 c34 c35 120.4(5)
c29 c34 c35 121.7(5)
c34 c35 c36 110.6(5)
c34 c35 c37 110.4(5)
c36 c35 c37 110.6(5)
c34 c35 h35 108.4
c36 c35 h35 108.4
c37 c35 h35 108.4
c35 c36 h36a 109.5
c35 c36 h36b 109.5
h36a c36 h36b 109.5
c35 c36 h36c 109.5
h36a c36 h36c 109.5
h36b c36 h36c 109.5
c35 c37 h37a 109.5
c35 c37 h37b 109.5
h37a c37 h37b 109.5
c35 c37 h37c 109.5
h37a c37 h37c 109.5
h37b c37 h37c 109.5
c30 c38 c40 111.3(5)
c30 c38 c39 112.3(5)
c40 c38 c39 110.6(5)
c30 c38 h38 107.5
c40 c38 h38 107.5
c39 c38 h38 107.5
c38 c39 h39a 109.5
c38 c39 h39b 109.5
h39a c39 h39b 109.5
c38 c39 h39c 109.5
h39a c39 h39c 109.5
h39b c39 h39c 109.5
c38 c40 h40a 109.5
c38 c40 h40b 109.5
h40a c40 h40b 109.5
c38 c40 h40c 109.5
h40a c40 h40c 109.5
h40b c40 h40c 109.5
c7 n1 nb1 173.9(4)
c24 n2 c11 119.8(4)
c24 n2 nb1 109.2(3)
c11 n2 nb1 130.5(3)
c26 n3 c29 118.8(4)
c26 n3 nb1 98.4(3)
c29 n3 nb1 139.1(3)
n1 nb1 n2 107.79(18)
n1 nb1 n3 114.74(18)
n2 nb1 n3 102.36(17)
n1 nb1 c1 104.45(19)
n2 nb1 c1 113.33(18)
n3 nb1 c1 114.29(18)
n1 nb1 c26 146.90(18)
n2 nb1 c26 84.61(17)
n3 nb1 c26 32.37(16)
c1 nb1 c26 97.94(18)

loop_
_geom_bond_atom_site_label_1
_geom_bond_atom_site_label_2
_geom_bond_distance
c1 c2 1.398(7)
c1 c6 1.400(8)
c1 nb1 2.194(5)
c2 c3 1.379(8)
c2 h2 0.9500
c3 c4 1.390(9)
c3 h3 0.9500
c4 c5 1.363(8)
c4 h4 0.9500
c5 c6 1.386(8)
c5 h5 0.9500
c6 h6 0.9500
c7 n1 1.476(7)
c7 c8 1.509(7)
c7 c9 1.515(8)
c7 c10 1.536(8)
c8 h8a 0.9800
c8 h8b 0.9800
c8 h8c 0.9800
c9 h9a 0.9800
c9 h9b 0.9800
c9 h9c 0.9800
c10 h10a 0.9800
c10 h10b 0.9800
c10 h10c 0.9800
c11 c16 1.406(8)
c11 c12 1.415(8)
c11 n2 1.435(7)
c12 c13 1.401(7)
c12 c17 1.496(8)
c13 c14 1.367(8)
c13 h13 0.9500
c14 c15 1.383(8)
c14 h14 0.9500
c15 c16 1.392(8)
c15 h15 0.9500
c16 c20 1.522(7)
c17 c19 1.524(9)
c17 c18 1.527(8)
c17 h17 1.0000
c18 h18a 0.9800
c18 h18b 0.9800
c18 h18c 0.9800
c19 h19a 0.9800
c19 h19b 0.9800
c19 h19c 0.9800
c20 c22 1.516(8)
c20 c21 1.519(8)
c20 h20 1.0000
c21 h21a 0.9800
c21 h21b 0.9800
c21 h21c 0.9800
c22 h22a 0.9800
c22 h22b 0.9800
c22 h22c 0.9800
c23 c24 1.352(7)
c23 h23a 0.9500
c23 h23b 0.9500
c24 n2 1.408(6)
c24 c25 1.463(8)
c25 c26 1.373(7)
c25 h25 0.9500
c26 n3 1.418(7)
c26 c27 1.499(8)
c26 nb1 2.619(5)
c27 h27a 0.9800
c27 h27b 0.9800
c27 h27c 0.9800
c29 c30 1.409(8)
c29 c34 1.417(8)
c29 n3 1.437(7)
c30 c31 1.383(8)
c30 c38 1.514(9)
c31 c32 1.376(8)
c31 h31 0.9500
c32 c33 1.367(8)
c32 h32 0.9500
c33 c34 1.387(8)
c33 h33 0.9500
c34 c35 1.515(8)
c35 c36 1.527(8)
c35 c37 1.534(8)
c35 h35 1.0000
c36 h36a 0.9800
c36 h36b 0.9800
c36 h36c 0.9800
c37 h37a 0.9800
c37 h37b 0.9800
c37 h37c 0.9800
c38 c40 1.516(8)
c38 c39 1.532(8)
c38 h38 1.0000
c39 h39a 0.9800
c39 h39b 0.9800
c39 h39c 0.9800
c40 h40a 0.9800
c40 h40b 0.9800
c40 h40c 0.9800
n1 nb1 1.752(4)
n2 nb1 1.996(4)
n3 nb1 2.005(4)
